data_7018996
loop_
_publ_author_name
'Li, Xinfa'
'Huang, Yuanbiao'
'Cao, Rong'

_publ_section_title
;
 A family of three-dimensional 3d--4f and 4d--4f heterometallic
 coordination polymers based on mixed isonicotinate and 2-sulfobenzoate
 ligands: syntheses, structures and photoluminescent properties
;
_journal_issue 20
_journal_name_full 'Dalton Transactions'
_journal_page_first 6195
_journal_paper_doi 10.1039/c2dt30268c
_journal_volume 41
_journal_year 2012
_chemical_formula_moiety 'C19 H14 Ag Dy N2 O10 S'
_chemical_formula_sum 'C19 H14 Ag Dy N2 O10 S'
_chemical_formula_weight 732.75
_chemical_name_systematic
;
?
;
_space_group_IT_number 14
_symmetry_cell_setting monoclinic
_symmetry_space_group_name_Hall '-P 2yn'
_symmetry_space_group_name_H-M 'P 1 21/n 1'
_atom_sites_solution_hydrogens geom
_atom_sites_solution_primary direct
_atom_sites_solution_secondary difmap
_audit_creation_method SHELXL-97
_cell_angle_alpha 90.00
_cell_angle_beta 102.451(3)
_cell_angle_gamma 90.00
_cell_formula_units_Z 4
_cell_length_a 9.1649(3)
_cell_length_b 13.7540(5)
_cell_length_c 17.6541(5)
_cell_measurement_reflns_used 4060
_cell_measurement_temperature 293(2)
_cell_measurement_theta_max 29.0596
_cell_measurement_theta_min 2.7099
_cell_volume 2173.03(13)
_computing_cell_refinement
;
CrysAlisPro, Agilent Technologies,
Version 1.171.34.49 (release 20-01-2011 CrysAlis171 .NET)
(compiled Jan 20 2011,15:58:25)
;
_computing_data_collection
;
CrysAlisPro, Agilent Technologies,
Version 1.171.34.49 (release 20-01-2011 CrysAlis171 .NET)
(compiled Jan 20 2011,15:58:25)
;
_computing_data_reduction
;
CrysAlisPro, Agilent Technologies,
Version 1.171.34.49 (release 20-01-2011 CrysAlis171 .NET)
(compiled Jan 20 2011,15:58:25)
;
_computing_molecular_graphics 'Bruker SHELXTL'
_computing_publication_material 'Bruker SHELXTL'
_computing_structure_refinement 'SHELXL-97 (Sheldrick, 1997)'
_computing_structure_solution 'SHELXS-97 (Sheldrick, 1990)'
_diffrn_ambient_temperature 293(2)
_diffrn_detector_area_resol_mean 16.2083
_diffrn_measured_fraction_theta_full 0.986
_diffrn_measured_fraction_theta_max 0.986
_diffrn_measurement_device_type 'Xcalibur, Eos'
_diffrn_measurement_method '\w scans'
_diffrn_radiation_monochromator graphite
_diffrn_radiation_source 'fine-focus sealed tube'
_diffrn_radiation_type MoK\a
_diffrn_radiation_wavelength 0.71073
_diffrn_reflns_av_R_equivalents 0.0269
_diffrn_reflns_av_sigmaI/netI 0.0444
_diffrn_reflns_limit_h_max 11
_diffrn_reflns_limit_h_min -7
_diffrn_reflns_limit_k_max 17
_diffrn_reflns_limit_k_min -8
_diffrn_reflns_limit_l_max 21
_diffrn_reflns_limit_l_min -22
_diffrn_reflns_number 9322
_diffrn_reflns_theta_full 26.75
_diffrn_reflns_theta_max 26.75
_diffrn_reflns_theta_min 2.72
_diffrn_standards_interval_count none
_diffrn_standards_interval_time none
_exptl_absorpt_coefficient_mu 4.470
_exptl_absorpt_correction_T_max 0.2060
_exptl_absorpt_correction_T_min 0.1683
_exptl_absorpt_correction_type multi-scan
_exptl_absorpt_process_details
;
CrysAlisPro, Agilent Technologies,
Version 1.171.34.49.
Empirical absorption correction using spherical harmonics,
implemented in SCALE3 ABSPACK scaling algorithm.
;
_exptl_crystal_colour colorless
_exptl_crystal_density_diffrn 2.240
_exptl_crystal_density_method 'not measured'
_exptl_crystal_description block-shaped
_exptl_crystal_F_000 1404
_exptl_crystal_size_max 0.45
_exptl_crystal_size_mid 0.42
_exptl_crystal_size_min 0.36
_refine_diff_density_max 0.853
_refine_diff_density_min -1.009
_refine_diff_density_rms 0.152
_refine_ls_extinction_method none
_refine_ls_goodness_of_fit_ref 1.017
_refine_ls_hydrogen_treatment constr
_refine_ls_matrix_type full
_refine_ls_number_parameters 307
_refine_ls_number_reflns 4560
_refine_ls_number_restraints 36
_refine_ls_restrained_S_all 1.023
_refine_ls_R_factor_all 0.0374
_refine_ls_R_factor_gt 0.0292
_refine_ls_shift/su_max 0.001
_refine_ls_shift/su_mean 0.000
_refine_ls_structure_factor_coef Fsqd
_refine_ls_weighting_details 'calc w=1/[\s^2^(Fo^2^)+(0.0400P)^2^+4.0000P] where P=(Fo^2^+2Fc^2^)/3'
_refine_ls_weighting_scheme calc
_refine_ls_wR_factor_gt 0.0793
_refine_ls_wR_factor_ref 0.0840
_reflns_number_gt 3914
_reflns_number_total 4560
_reflns_threshold_expression >2sigma(I)
_cod_data_source_file c2dt30268c.txt
_cod_data_source_block 8-Dy
_cod_depositor_comments
;
The following automatic conversions were performed:

'_symmetry_cell_setting' value 'Monoclinic' changed to 'monoclinic'
according to /home/saulius/struct/CIF-dictionaries/cif_core.dic
dictionary named 'cif_core.dic' version 2.4.1 from 2010-06-29.

Automatic conversion script
Id: cif_fix_values 1715 2011-07-08 13:25:40Z adriana 
;
_cod_original_cell_volume 2173.03(12)
_cod_original_sg_symbol_H-M P2(1)/n
_cod_database_code 7018996

loop_
_symmetry_equiv_pos_as_xyz
'x, y, z'
'-x+1/2, y+1/2, -z+1/2'
'-x, -y, -z'
'x-1/2, -y-1/2, z-1/2'

loop_
_atom_site_label
_atom_site_type_symbol
_atom_site_fract_x
_atom_site_fract_y
_atom_site_fract_z
_atom_site_U_iso_or_equiv
_atom_site_adp_type
_atom_site_occupancy
_atom_site_symmetry_multiplicity
_atom_site_calc_flag
_atom_site_refinement_flags
Dy1 Dy 0.71971(2) 0.480511(18) 0.007955(11) 0.01311(8) Uani 1 1 d .
Ag1 Ag 0.75669(7) 0.16166(4) -0.01584(2) 0.04973(17) Uani 1 1 d .
S1 S 0.21764(16) 0.25757(13) -0.05454(12) 0.0461(5) Uani 1 1 d .
O1 O 0.4647(4) 0.4051(3) 0.01906(19) 0.0199(7) Uani 1 1 d .
O2 O 0.6648(4) 0.3158(3) 0.0496(2) 0.0258(9) Uani 1 1 d .
O3 O 0.1654(4) 0.3583(3) -0.0551(2) 0.0342(10) Uani 1 1 d .
O4 O 0.3350(5) 0.2460(5) -0.0965(3) 0.0654(17) Uani 1 1 d .
O5 O 0.0929(5) 0.1929(4) -0.0773(4) 0.090(2) Uani 1 1 d .
O6 O 0.6601(4) 0.5046(3) 0.13122(19) 0.0234(9) Uani 1 1 d .
O7 O 0.4287(4) 0.5690(3) 0.11591(18) 0.0242(8) Uani 1 1 d .
O8 O 0.4413(4) 0.0554(4) -0.4123(2) 0.0344(10) Uani 1 1 d .
O9 O 0.6802(4) 0.0556(3) -0.4128(2) 0.0308(9) Uani 1 1 d .
O10 O 0.8449(4) 0.3511(3) -0.0589(2) 0.0313(9) Uani 1 1 d .
H10B H 0.9393 0.3570 -0.0457 0.047 Uiso 1 1 d R
H10C H 0.8189 0.3581 -0.1078 0.047 Uiso 1 1 d R
N1 N 0.6574(5) 0.6170(4) 0.3962(2) 0.0270(11) Uani 1 1 d .
N2 N 0.6838(6) 0.1345(4) -0.1389(2) 0.0345(12) Uani 1 1 d .
C1 C 0.5278(5) 0.3276(4) 0.0464(3) 0.0210(11) Uani 1 1 d .
C2 C 0.4421(6) 0.2548(4) 0.0808(4) 0.0340(13) Uani 1 1 d U
C3 C 0.2978(7) 0.2240(5) 0.0435(5) 0.0450(16) Uani 1 1 d U
C4 C 0.2224(8) 0.1602(6) 0.0819(6) 0.063(2) Uani 1 1 d U
H4A H 0.1282 0.1376 0.0577 0.076 Uiso 1 1 calc R
C5 C 0.2879(10) 0.1296(6) 0.1574(6) 0.073(2) Uani 1 1 d U
H5A H 0.2346 0.0886 0.1834 0.088 Uiso 1 1 calc R
C6 C 0.4283(9) 0.1587(6) 0.1937(5) 0.066(2) Uani 1 1 d U
H6A H 0.4711 0.1372 0.2435 0.079 Uiso 1 1 calc R
C7 C 0.5047(8) 0.2205(5) 0.1550(4) 0.0462(16) Uani 1 1 d U
H7A H 0.6008 0.2399 0.1788 0.055 Uiso 1 1 calc R
C8 C 0.5565(5) 0.5453(4) 0.1544(3) 0.0204(11) Uani 1 1 d .
C9 C 0.5884(5) 0.5696(4) 0.2401(3) 0.0196(11) Uani 1 1 d .
C10 C 0.6424(7) 0.5002(4) 0.2958(3) 0.0304(13) Uani 1 1 d .
H10A H 0.6580 0.4366 0.2815 0.037 Uiso 1 1 calc R
C11 C 0.6725(7) 0.5268(4) 0.3722(3) 0.0334(14) Uani 1 1 d .
H11A H 0.7053 0.4792 0.4094 0.040 Uiso 1 1 calc R
C12 C 0.6054(6) 0.6842(5) 0.3426(3) 0.0298(13) Uani 1 1 d .
H12A H 0.5948 0.7478 0.3584 0.036 Uiso 1 1 calc R
C13 C 0.5668(6) 0.6622(4) 0.2647(3) 0.0264(12) Uani 1 1 d .
H13A H 0.5264 0.7099 0.2289 0.032 Uiso 1 1 calc R
C14 C 0.5747(5) 0.0654(4) -0.3813(3) 0.0144(10) Uani 1 1 d .
C15 C 0.6110(5) 0.0906(4) -0.2961(3) 0.0168(10) Uani 1 1 d .
C16 C 0.7538(6) 0.1188(5) -0.2606(3) 0.0290(13) Uani 1 1 d .
H16A H 0.8281 0.1222 -0.2890 0.035 Uiso 1 1 calc R
C17 C 0.7860(7) 0.1420(5) -0.1825(3) 0.0409(17) Uani 1 1 d .
H17A H 0.8816 0.1635 -0.1597 0.049 Uiso 1 1 calc R
C18 C 0.5438(7) 0.1066(5) -0.1735(3) 0.0304(13) Uani 1 1 d .
H18A H 0.4717 0.1027 -0.1437 0.037 Uiso 1 1 calc R
C19 C 0.5040(6) 0.0838(4) -0.2510(3) 0.0248(12) Uani 1 1 d .
H19A H 0.4071 0.0642 -0.2731 0.030 Uiso 1 1 calc R

loop_
_atom_site_aniso_label
_atom_site_aniso_U_11
_atom_site_aniso_U_22
_atom_site_aniso_U_33
_atom_site_aniso_U_23
_atom_site_aniso_U_13
_atom_site_aniso_U_12
Dy1 0.00974(12) 0.01875(15) 0.01043(12) 0.00111(9) 0.00128(8) 0.00133(9)
Ag1 0.0859(4) 0.0461(4) 0.01095(19) -0.0008(2) -0.0033(2) 0.0067(3)
S1 0.0204(7) 0.0334(10) 0.0801(12) -0.0303(9) 0.0011(8) -0.0009(7)
O1 0.0192(16) 0.016(2) 0.0234(17) 0.0013(15) 0.0034(14) 0.0014(15)
O2 0.0169(17) 0.026(2) 0.038(2) 0.0083(18) 0.0121(16) 0.0045(16)
O3 0.0231(19) 0.032(3) 0.046(2) -0.014(2) 0.0050(17) -0.0008(18)
O4 0.041(3) 0.090(5) 0.062(3) -0.040(3) 0.005(2) 0.020(3)
O5 0.036(3) 0.042(4) 0.170(7) -0.043(4) -0.023(3) -0.008(3)
O6 0.0189(18) 0.037(3) 0.0148(16) -0.0022(16) 0.0035(14) 0.0066(16)
O7 0.0184(17) 0.037(3) 0.0151(16) -0.0074(17) -0.0017(14) 0.0024(17)
O8 0.0184(18) 0.060(3) 0.0220(18) -0.007(2) -0.0029(15) -0.011(2)
O9 0.030(2) 0.042(3) 0.0243(18) -0.0103(19) 0.0145(16) 0.0030(19)
O10 0.0258(19) 0.041(3) 0.0280(19) -0.0005(19) 0.0090(16) 0.0083(19)
N1 0.039(3) 0.026(3) 0.0131(19) -0.0017(19) -0.0005(18) -0.003(2)
N2 0.055(3) 0.028(3) 0.016(2) -0.008(2) -0.003(2) 0.002(3)
C1 0.022(2) 0.017(3) 0.025(2) 0.001(2) 0.006(2) 0.003(2)
C2 0.028(3) 0.016(3) 0.064(4) 0.015(3) 0.023(3) 0.008(2)
C3 0.029(3) 0.022(3) 0.091(4) 0.006(3) 0.029(3) 0.003(3)
C4 0.041(3) 0.030(4) 0.129(6) 0.006(4) 0.042(4) -0.006(3)
C5 0.075(4) 0.038(4) 0.124(6) 0.034(4) 0.061(4) 0.005(4)
C6 0.073(4) 0.047(4) 0.092(5) 0.036(4) 0.049(4) 0.018(4)
C7 0.049(3) 0.033(4) 0.067(4) 0.026(3) 0.034(3) 0.016(3)
C8 0.019(2) 0.028(3) 0.013(2) -0.006(2) 0.0010(19) -0.006(2)
C9 0.013(2) 0.029(3) 0.015(2) -0.003(2) -0.0002(18) -0.002(2)
C10 0.043(3) 0.023(3) 0.023(3) -0.005(2) 0.003(2) 0.004(3)
C11 0.054(4) 0.024(3) 0.018(3) 0.005(2) -0.001(3) -0.003(3)
C12 0.041(3) 0.029(4) 0.017(2) -0.005(2) 0.001(2) 0.003(3)
C13 0.035(3) 0.027(3) 0.015(2) 0.001(2) -0.001(2) 0.005(3)
C14 0.011(2) 0.017(3) 0.014(2) -0.003(2) 0.0010(17) 0.0005(19)
C15 0.019(2) 0.016(3) 0.014(2) 0.000(2) -0.0004(18) 0.001(2)
C16 0.022(3) 0.041(4) 0.022(2) -0.007(3) 0.001(2) -0.009(3)
C17 0.040(3) 0.052(5) 0.023(3) -0.008(3) -0.009(3) -0.011(3)
C18 0.043(3) 0.031(4) 0.020(2) -0.003(2) 0.012(2) 0.006(3)
C19 0.028(3) 0.029(3) 0.019(2) -0.001(2) 0.007(2) 0.001(2)

loop_
_atom_type_symbol
_atom_type_description
_atom_type_scat_dispersion_real
_atom_type_scat_dispersion_imag
_atom_type_scat_source
C C 0.0033 0.0016 'International Tables Vol C Tables 4.2.6.8 and 6.1.1.4'
H H 0.0000 0.0000 'International Tables Vol C Tables 4.2.6.8 and 6.1.1.4'
N N 0.0061 0.0033 'International Tables Vol C Tables 4.2.6.8 and 6.1.1.4'
O O 0.0106 0.0060 'International Tables Vol C Tables 4.2.6.8 and 6.1.1.4'
S S 0.1246 0.1234 'International Tables Vol C Tables 4.2.6.8 and 6.1.1.4'
Ag Ag -0.8971 1.1015 'International Tables Vol C Tables 4.2.6.8 and 6.1.1.4'
Dy Dy -0.1892 4.4098 'International Tables Vol C Tables 4.2.6.8 and 6.1.1.4'

loop_
_geom_angle_atom_site_label_1
_geom_angle_atom_site_label_2
_geom_angle_atom_site_label_3
_geom_angle
_geom_angle_site_symmetry_1
_geom_angle_site_symmetry_3
O8 Dy1 O1 143.63(15) 4_666 3_665
O8 Dy1 O9 96.07(14) 4_666 2_654
O1 Dy1 O9 86.11(13) 3_665 2_654
O8 Dy1 O6 79.25(12) 4_666 .
O1 Dy1 O6 77.84(12) 3_665 .
O9 Dy1 O6 143.53(14) 2_654 .
O8 Dy1 O7 139.29(14) 4_666 3_665
O1 Dy1 O7 75.98(12) 3_665 3_665
O9 Dy1 O7 72.73(13) 2_654 3_665
O6 Dy1 O7 132.32(12) . 3_665
O8 Dy1 O2 80.07(15) 4_666 .
O1 Dy1 O2 120.39(11) 3_665 .
O9 Dy1 O2 139.62(14) 2_654 .
O6 Dy1 O2 75.73(13) . .
O7 Dy1 O2 84.23(13) 3_665 .
O8 Dy1 O3 74.39(15) 4_666 3_665
O1 Dy1 O3 72.56(12) 3_665 3_665
O9 Dy1 O3 69.21(14) 2_654 3_665
O6 Dy1 O3 74.76(13) . 3_665
O7 Dy1 O3 131.49(14) 3_665 3_665
O2 Dy1 O3 143.88(13) . 3_665
O8 Dy1 O10 72.63(14) 4_666 .
O1 Dy1 O10 140.68(12) 3_665 .
O9 Dy1 O10 71.79(14) 2_654 .
O6 Dy1 O10 137.56(13) . .
O7 Dy1 O10 66.68(12) 3_665 .
O2 Dy1 O10 68.70(12) . .
O3 Dy1 O10 124.85(12) 3_665 .
O8 Dy1 O1 124.50(13) 4_666 .
O1 Dy1 O1 69.78(14) 3_665 .
O9 Dy1 O1 137.12(12) 2_654 .
O6 Dy1 O1 66.39(11) . .
O7 Dy1 O1 67.40(11) 3_665 .
O2 Dy1 O1 50.75(11) . .
O3 Dy1 O1 130.14(11) 3_665 .
O10 Dy1 O1 104.98(12) . .
N2 Ag1 N1 153.4(2) . 2_645
N2 Ag1 O2 121.36(16) . .
N1 Ag1 O2 83.38(15) 2_645 .
O5 S1 O4 115.2(4) . .
O5 S1 O3 110.1(3) . .
O4 S1 O3 112.3(3) . .
O5 S1 C3 104.3(4) . .
O4 S1 C3 105.8(3) . .
O3 S1 C3 108.4(3) . .
C1 O1 Dy1 157.3(3) . 3_665
C1 O1 Dy1 91.2(3) . .
Dy1 O1 Dy1 110.22(14) 3_665 .
C1 O2 Dy1 97.7(3) . .
C1 O2 Ag1 119.7(3) . .
Dy1 O2 Ag1 120.18(13) . .
S1 O3 Dy1 135.9(2) . 3_665
C8 O6 Dy1 134.9(3) . .
C8 O7 Dy1 133.7(3) . 3_665
C14 O8 Dy1 166.1(4) . 4_565
C14 O9 Dy1 148.5(4) . 2_644
Dy1 O10 H10B 109.9 . .
Dy1 O10 H10C 109.7 . .
H10B O10 H10C 108.3 . .
C11 N1 C12 117.9(5) . .
C11 N1 Ag1 122.1(4) . 2_655
C12 N1 Ag1 119.4(4) . 2_655
C17 N2 C18 118.4(4) . .
C17 N2 Ag1 117.5(4) . .
C18 N2 Ag1 124.0(4) . .
O2 C1 O1 120.0(5) . .
O2 C1 C2 120.5(5) . .
O1 C1 C2 119.3(4) . .
C7 C2 C3 119.5(6) . .
C7 C2 C1 117.8(6) . .
C3 C2 C1 122.6(6) . .
C4 C3 C2 118.7(7) . .
C4 C3 S1 119.6(6) . .
C2 C3 S1 121.5(5) . .
C3 C4 C5 119.9(7) . .
C3 C4 H4A 120.0 . .
C5 C4 H4A 120.0 . .
C6 C5 C4 121.6(7) . .
C6 C5 H5A 119.2 . .
C4 C5 H5A 119.2 . .
C5 C6 C7 118.5(8) . .
C5 C6 H6A 120.8 . .
C7 C6 H6A 120.8 . .
C6 C7 C2 121.8(7) . .
C6 C7 H7A 119.1 . .
C2 C7 H7A 119.1 . .
O6 C8 O7 128.5(4) . .
O6 C8 C9 115.5(4) . .
O7 C8 C9 115.9(4) . .
C13 C9 C10 118.0(5) . .
C13 C9 C8 120.7(5) . .
C10 C9 C8 121.3(5) . .
C11 C10 C9 118.8(5) . .
C11 C10 H10A 120.6 . .
C9 C10 H10A 120.6 . .
N1 C11 C10 123.5(5) . .
N1 C11 H11A 118.3 . .
C10 C11 H11A 118.3 . .
N1 C12 C13 122.1(5) . .
N1 C12 H12A 119.0 . .
C13 C12 H12A 119.0 . .
C9 C13 C12 119.7(5) . .
C9 C13 H13A 120.2 . .
C12 C13 H13A 120.2 . .
O9 C14 O8 126.2(4) . .
O9 C14 C15 116.9(4) . .
O8 C14 C15 116.9(4) . .
C16 C15 C19 118.3(4) . .
C16 C15 C14 120.1(4) . .
C19 C15 C14 121.5(4) . .
C15 C16 C17 119.7(5) . .
C15 C16 H16A 120.1 . .
C17 C16 H16A 120.1 . .
N2 C17 C16 122.0(5) . .
N2 C17 H17A 119.0 . .
C16 C17 H17A 119.0 . .
N2 C18 C19 122.4(5) . .
N2 C18 H18A 118.8 . .
C19 C18 H18A 118.8 . .
C18 C19 C15 119.1(5) . .
C18 C19 H19A 120.5 . .
C15 C19 H19A 120.5 . .

loop_
_geom_bond_atom_site_label_1
_geom_bond_atom_site_label_2
_geom_bond_distance
_geom_bond_site_symmetry_2
Dy1 O8 2.262(3) 4_666
Dy1 O1 2.284(3) 3_665
Dy1 O9 2.323(3) 2_654
Dy1 O6 2.378(3) .
Dy1 O7 2.411(3) 3_665
Dy1 O2 2.467(4) .
Dy1 O3 2.518(4) 3_665
Dy1 O10 2.541(4) .
Dy1 O1 2.603(3) .
Ag1 N2 2.163(4) .
Ag1 N1 2.178(4) 2_645
Ag1 O2 2.637(4) .
S1 O5 1.435(5) .
S1 O4 1.440(5) .
S1 O3 1.465(5) .
S1 C3 1.789(8) .
O1 C1 1.258(6) .
O1 Dy1 2.284(3) 3_665
O2 C1 1.255(6) .
O3 Dy1 2.518(4) 3_665
O6 C8 1.246(6) .
O7 C8 1.264(6) .
O7 Dy1 2.411(3) 3_665
O8 C14 1.235(5) .
O8 Dy1 2.262(3) 4_565
O9 C14 1.223(5) .
O9 Dy1 2.323(3) 2_644
O10 H10B 0.8500 .
O10 H10C 0.8501 .
N1 C11 1.327(7) .
N1 C12 1.335(7) .
N1 Ag1 2.178(4) 2_655
N2 C17 1.339(8) .
N2 C18 1.353(7) .
C1 C2 1.481(7) .
C2 C7 1.394(9) .
C2 C3 1.409(9) .
C3 C4 1.382(9) .
C4 C5 1.403(12) .
C4 H4A 0.9300 .
C5 C6 1.368(12) .
C5 H5A 0.9300 .
C6 C7 1.373(9) .
C6 H6A 0.9300 .
C7 H7A 0.9300 .
C8 C9 1.514(6) .
C9 C13 1.374(8) .
C9 C10 1.382(8) .
C10 C11 1.369(8) .
C10 H10A 0.9300 .
C11 H11A 0.9300 .
C12 C13 1.378(7) .
C12 H12A 0.9300 .
C13 H13A 0.9300 .
C14 C15 1.508(6) .
C15 C16 1.379(7) .
C15 C19 1.393(7) .
C16 C17 1.383(7) .
C16 H16A 0.9300 .
C17 H17A 0.9300 .
C18 C19 1.375(7) .
C18 H18A 0.9300 .
C19 H19A 0.9300 .

loop_
_geom_hbond_atom_site_label_D
_geom_hbond_atom_site_label_H
_geom_hbond_atom_site_label_A
_geom_hbond_distance_DH
_geom_hbond_distance_HA
_geom_hbond_distance_DA
_geom_hbond_angle_DHA
_geom_hbond_site_symmetry_A
O10 H10B O3 0.85 2.11 2.925(5) 159.4 1_655

loop_
_geom_torsion_atom_site_label_1
_geom_torsion_atom_site_label_2
_geom_torsion_atom_site_label_3
_geom_torsion_atom_site_label_4
_geom_torsion
_geom_torsion_site_symmetry_1
_geom_torsion_site_symmetry_4
O8 Dy1 O1 C1 -30.2(3) 4_666 .
O1 Dy1 O1 C1 -172.2(3) 3_665 .
O9 Dy1 O1 C1 128.0(3) 2_654 .
O6 Dy1 O1 C1 -87.0(3) . .
O7 Dy1 O1 C1 105.0(3) 3_665 .
O2 Dy1 O1 C1 3.5(3) . .
O3 Dy1 O1 C1 -129.0(3) 3_665 .
O10 Dy1 O1 C1 48.8(3) . .
O8 Dy1 O1 Dy1 142.00(16) 4_666 3_665
O1 Dy1 O1 Dy1 0.0 3_665 3_665
O9 Dy1 O1 Dy1 -59.8(2) 2_654 3_665
O6 Dy1 O1 Dy1 85.19(15) . 3_665
O7 Dy1 O1 Dy1 -82.75(15) 3_665 3_665
O2 Dy1 O1 Dy1 175.7(2) . 3_665
O3 Dy1 O1 Dy1 43.2(2) 3_665 3_665
O10 Dy1 O1 Dy1 -139.02(14) . 3_665
O8 Dy1 O2 C1 148.7(3) 4_666 .
O1 Dy1 O2 C1 1.1(4) 3_665 .
O9 Dy1 O2 C1 -123.6(3) 2_654 .
O6 Dy1 O2 C1 67.4(3) . .
O7 Dy1 O2 C1 -69.0(3) 3_665 .
O3 Dy1 O2 C1 103.4(3) 3_665 .
O10 Dy1 O2 C1 -136.2(3) . .
O1 Dy1 O2 C1 -3.6(3) . .
O8 Dy1 O2 Ag1 -80.22(17) 4_666 .
O1 Dy1 O2 Ag1 132.11(14) 3_665 .
O9 Dy1 O2 Ag1 7.5(3) 2_654 .
O6 Dy1 O2 Ag1 -161.54(18) . .
O7 Dy1 O2 Ag1 62.07(16) 3_665 .
O3 Dy1 O2 Ag1 -125.53(19) 3_665 .
O10 Dy1 O2 Ag1 -5.11(13) . .
O1 Dy1 O2 Ag1 127.5(2) . .
N2 Ag1 O2 C1 60.1(4) . .
N1 Ag1 O2 C1 -109.4(4) 2_645 .
N2 Ag1 O2 Dy1 -60.5(2) . .
N1 Ag1 O2 Dy1 129.99(19) 2_645 .
O5 S1 O3 Dy1 169.0(4) . 3_665
O4 S1 O3 Dy1 -61.1(4) . 3_665
C3 S1 O3 Dy1 55.5(4) . 3_665
O8 Dy1 O6 C8 164.5(5) 4_666 .
O1 Dy1 O6 C8 12.9(5) 3_665 .
O9 Dy1 O6 C8 78.9(5) 2_654 .
O7 Dy1 O6 C8 -45.0(6) 3_665 .
O2 Dy1 O6 C8 -113.1(5) . .
O3 Dy1 O6 C8 87.9(5) 3_665 .
O10 Dy1 O6 C8 -146.6(5) . .
O1 Dy1 O6 C8 -60.1(5) . .
N1 Ag1 N2 C17 -92.3(6) 2_645 .
O2 Ag1 N2 C17 111.6(5) . .
N1 Ag1 N2 C18 84.9(6) 2_645 .
O2 Ag1 N2 C18 -71.3(5) . .
Dy1 O2 C1 O1 6.6(5) . .
Ag1 O2 C1 O1 -124.7(4) . .
Dy1 O2 C1 C2 -168.1(5) . .
Ag1 O2 C1 C2 60.6(6) . .
Dy1 O1 C1 O2 -167.0(6) 3_665 .
Dy1 O1 C1 O2 -6.2(5) . .
Dy1 O1 C1 C2 7.8(12) 3_665 .
Dy1 O1 C1 C2 168.5(5) . .
O2 C1 C2 C7 46.1(8) . .
O1 C1 C2 C7 -128.6(6) . .
O2 C1 C2 C3 -137.7(6) . .
O1 C1 C2 C3 47.5(8) . .
C7 C2 C3 C4 0.0(10) . .
C1 C2 C3 C4 -176.1(6) . .
C7 C2 C3 S1 -174.9(5) . .
C1 C2 C3 S1 9.1(9) . .
O5 S1 C3 C4 -9.8(7) . .
O4 S1 C3 C4 -131.7(6) . .
O3 S1 C3 C4 107.6(6) . .
O5 S1 C3 C2 165.1(5) . .
O4 S1 C3 C2 43.1(6) . .
O3 S1 C3 C2 -77.6(6) . .
C2 C3 C4 C5 1.8(11) . .
S1 C3 C4 C5 176.8(6) . .
C3 C4 C5 C6 -2.3(13) . .
C4 C5 C6 C7 0.9(13) . .
C5 C6 C7 C2 1.0(12) . .
C3 C2 C7 C6 -1.4(10) . .
C1 C2 C7 C6 174.8(6) . .
Dy1 O6 C8 O7 18.1(9) . .
Dy1 O6 C8 C9 -161.8(4) . .
Dy1 O7 C8 O6 18.9(9) 3_665 .
Dy1 O7 C8 C9 -161.3(3) 3_665 .
O6 C8 C9 C13 127.5(6) . .
O7 C8 C9 C13 -52.4(7) . .
O6 C8 C9 C10 -51.3(7) . .
O7 C8 C9 C10 128.8(6) . .
C13 C9 C10 C11 -0.3(8) . .
C8 C9 C10 C11 178.5(5) . .
C12 N1 C11 C10 2.3(9) . .
Ag1 N1 C11 C10 -168.8(5) 2_655 .
C9 C10 C11 N1 -2.3(10) . .
C11 N1 C12 C13 0.5(9) . .
Ag1 N1 C12 C13 171.8(4) 2_655 .
C10 C9 C13 C12 2.9(8) . .
C8 C9 C13 C12 -176.0(5) . .
N1 C12 C13 C9 -3.1(9) . .
Dy1 O9 C14 O8 -29.8(11) 2_644 .
Dy1 O9 C14 C15 149.2(5) 2_644 .
Dy1 O8 C14 O9 15(2) 4_565 .
Dy1 O8 C14 C15 -164.4(15) 4_565 .
O9 C14 C15 C16 11.7(8) . .
O8 C14 C15 C16 -169.2(6) . .
O9 C14 C15 C19 -166.6(5) . .
O8 C14 C15 C19 12.5(8) . .
C19 C15 C16 C17 -1.8(9) . .
C14 C15 C16 C17 179.9(6) . .
C18 N2 C17 C16 -2.4(10) . .
Ag1 N2 C17 C16 174.9(5) . .
C15 C16 C17 N2 2.6(11) . .
C17 N2 C18 C19 1.5(9) . .
Ag1 N2 C18 C19 -175.7(4) . .
N2 C18 C19 C15 -0.7(9) . .
C16 C15 C19 C18 0.9(8) . .
C14 C15 C19 C18 179.2(5) . .
